data_1534772
loop_
_publ_author_name
'Gromilov, S.A.'
'Baidina, I.A.'
'Alekseev, V.I.'
'Emel'yanov, V.A.'
'Belyaev, A.V.'

_publ_section_title
;
 Synthesis and crystal structure of Na4(Ru(NO2)6)*2H2O
;
_journal_name_full 'Zhurnal Strukturnoi Khimii (Issue-No. from 1981)'
_journal_page_first 159
_journal_page_last 162
_journal_volume 34
_journal_year 1993
_chemical_formula_sum 'H4 N6 Na4 O14 Ru'
_chemical_name_systematic 'Na4 (Ru (N O2)6) (H2 O)2'
_space_group_IT_number 14
_symmetry_space_group_name_Hall '-P 2yn'
_symmetry_space_group_name_H-M 'P 1 21/n 1'
_cell_angle_alpha 90
_cell_angle_beta 91.87
_cell_angle_gamma 90
_cell_formula_units_Z 2
_cell_length_a 8.105
_cell_length_b 8.723
_cell_length_c 8.931
_cell_volume 631.085
_citation_journal_id_ASTM ZSTKAI
_cod_data_source_file Gromilov_ZSTKAI_1993_1347.cif
_cod_data_source_block H4N6Na4O14Ru1
_cod_original_cell_volume 631.0846
_cod_original_sg_symbol_Hall '-P 2ybc (x-z,y,z)'
_cod_original_formula_sum 'H4 N6 Na4 O14 Ru1'
_cod_database_code 1534772

loop_
_symmetry_equiv_pos_as_xyz
x,y,z
-x+1/2,y+1/2,-z+1/2
-x,-y,-z
x-1/2,-y-1/2,z-1/2

loop_
_atom_site_label
_atom_site_type_symbol
_atom_site_fract_x
_atom_site_fract_y
_atom_site_fract_z
_atom_site_occupancy
_atom_site_U_iso_or_equiv
Na1 Na+1 0.7425 -0.0382 0.4534 1 0.0
Na2 Na+1 0.5574 -0.148 0.8397 1 0.0
O9 O-2 0.5627 -0.1188 0.2479 1 0.0
O7 O-2 0.7893 0.5444 0.3106 0.5 0.0
N1 N+3 0.589 0.2803 0.4755 1 0.0
N3 N+3 0.7248 0.5876 0.4419 1 0.0
O6 O-2 0.8553 0.5693 0.5316 0.5 0.0
N2 N+3 0.4264 0.4991 0.2758 1 0.0
O5 O-2 0.7353 0.6845 0.3479 0.5 0.0
O3 O-2 0.3091 0.5708 0.2248 1 0.0
O2 O-2 0.4976 0.1736 0.4292 1 0.0
O8 O-2 0.8132 0.6677 0.5091 0.5 0.0
O4 O-2 0.507 0.4254 0.1825 1 0.0
O1 O-2 0.7358 0.2443 0.4989 1 0.0
Ru1 Ru+2 0.5 0.5 0.5 1 0.0
